data_7207241
loop_
_publ_author_name
'Liu, Fu-Jing'
'Sun, Di'
'Hao, Hong-Jun'
'Huang, Rong-Bin'
'Zheng, Lan-Sun'

_publ_section_title
;
 3D \\rightarrow 3D interpenetrated and 2D \\rightarrow 3D polycatenated
 Ag(i) networks constructed from
 1,4-bis(2-methylimidazol-1-ylmethyl)benzene and dicarboxylates
;
_journal_issue 2
_journal_name_full CrystEngComm
_journal_page_first 379
_journal_paper_doi 10.1039/c1ce06356a
_journal_volume 14
_journal_year 2012
_chemical_formula_moiety 'C36 H40 Ag2 N8 O5, H O'
_chemical_formula_sum 'C36 H41 Ag2 N8 O6'
_chemical_formula_weight 897.51
_chemical_name_systematic
;
?
;
_space_group_IT_number 5
_symmetry_cell_setting monoclinic
_symmetry_space_group_name_Hall 'C 2y'
_symmetry_space_group_name_H-M 'C 1 2 1'
_atom_sites_solution_hydrogens geom
_atom_sites_solution_primary direct
_atom_sites_solution_secondary difmap
_audit_creation_method SHELXL-97
_cell_angle_alpha 90.00
_cell_angle_beta 91.271(8)
_cell_angle_gamma 90.00
_cell_formula_units_Z 2
_cell_length_a 18.193(8)
_cell_length_b 11.273(5)
_cell_length_c 8.606(4)
_cell_measurement_reflns_used 2446
_cell_measurement_temperature 273(2)
_cell_measurement_theta_max 54.212
_cell_measurement_theta_min 4.476
_cell_volume 1764.6(14)
_computing_cell_refinement 'SMART (Bruker, 2002)'
_computing_data_collection 'SMART (Bruker, 2002)'
_computing_data_reduction 'SAINT (Bruker, 2002)'
_computing_molecular_graphics 'DIAMOND (Brandenburg, 1999)'
_computing_publication_material SHELXTL
_computing_structure_refinement 'SHELXL-97 (Sheldrick, 1997)'
_computing_structure_solution 'SHELXS-97 (Sheldrick, 1990)'
_diffrn_ambient_temperature 273(2)
_diffrn_measured_fraction_theta_full 0.993
_diffrn_measured_fraction_theta_max 0.993
_diffrn_measurement_device_type 'Bruker SMART CCD'
_diffrn_measurement_method '\f and \w'
_diffrn_radiation_monochromator graphite
_diffrn_radiation_source 'fine-focus sealed tube'
_diffrn_radiation_type MoK\a
_diffrn_radiation_wavelength 0.71073
_diffrn_reflns_av_R_equivalents 0.0346
_diffrn_reflns_av_sigmaI/netI 0.0759
_diffrn_reflns_limit_h_max 22
_diffrn_reflns_limit_h_min -19
_diffrn_reflns_limit_k_max 13
_diffrn_reflns_limit_k_min -13
_diffrn_reflns_limit_l_max 10
_diffrn_reflns_limit_l_min -5
_diffrn_reflns_number 4392
_diffrn_reflns_theta_full 26.00
_diffrn_reflns_theta_max 26.00
_diffrn_reflns_theta_min 2.13
_diffrn_standards_interval_count 0
_exptl_absorpt_coefficient_mu 1.169
_exptl_absorpt_correction_T_max 0.8921
_exptl_absorpt_correction_T_min 0.8442
_exptl_absorpt_correction_type multi-scan
_exptl_absorpt_process_details 'SADABS (Bruker, 2002)'
_exptl_crystal_colour yellow
_exptl_crystal_density_diffrn 1.689
_exptl_crystal_density_method 'not measured'
_exptl_crystal_description block
_exptl_crystal_F_000 910
_exptl_crystal_size_max 0.15
_exptl_crystal_size_mid 0.11
_exptl_crystal_size_min 0.10
_refine_diff_density_max 1.046
_refine_diff_density_min -1.874
_refine_diff_density_rms 0.120
_refine_ls_abs_structure_details 'Flack H D (1983), Acta Cryst. A39, 876-881'
_refine_ls_abs_structure_Flack 0.64(6)
_refine_ls_extinction_method none
_refine_ls_goodness_of_fit_ref 1.155
_refine_ls_hydrogen_treatment constr
_refine_ls_matrix_type full
_refine_ls_number_parameters 242
_refine_ls_number_reflns 3135
_refine_ls_number_restraints 7
_refine_ls_restrained_S_all 1.154
_refine_ls_R_factor_all 0.0595
_refine_ls_R_factor_gt 0.0543
_refine_ls_shift/su_max 0.001
_refine_ls_shift/su_mean 0.000
_refine_ls_structure_factor_coef Fsqd
_refine_ls_weighting_details 'calc w=1/[\s^2^(Fo^2^)+(0.0517P)^2^+0.0000P] where P=(Fo^2^+2Fc^2^)/3'
_refine_ls_weighting_scheme calc
_refine_ls_wR_factor_gt 0.1233
_refine_ls_wR_factor_ref 0.1262
_reflns_number_gt 2900
_reflns_number_total 3135
_reflns_threshold_expression >2sigma(I)
_cod_data_source_file c1ce06356a.txt
_cod_data_source_block p2
_cod_original_cell_volume 1764.6(13)
_cod_original_sg_symbol_H-M C2
_cod_database_code 7207241

loop_
_symmetry_equiv_pos_as_xyz
'x, y, z'
'-x, y, -z'
'x+1/2, y+1/2, z'
'-x+1/2, y+1/2, -z'

loop_
_atom_site_label
_atom_site_type_symbol
_atom_site_fract_x
_atom_site_fract_y
_atom_site_fract_z
_atom_site_U_iso_or_equiv
_atom_site_adp_type
_atom_site_occupancy
_atom_site_symmetry_multiplicity
_atom_site_calc_flag
_atom_site_refinement_flags
Ag1 Ag 0.72051(3) 0.46339(6) 0.27634(6) 0.03269(18) Uani 1 1 d .
C1 C 1.0837(5) 0.7282(9) 0.7144(10) 0.032(2) Uani 1 1 d .
C2 C 1.0883(5) 0.6148(8) 0.7710(10) 0.0335(19) Uani 1 1 d .
H2A H 1.1349 0.5829 0.7881 0.040 Uiso 1 1 calc R
C3 C 1.0293(5) 0.5456(8) 0.8039(9) 0.036(2) Uani 1 1 d .
H3A H 1.0357 0.4684 0.8399 0.043 Uiso 1 1 calc R
C4 C 0.9591(5) 0.5931(8) 0.7823(9) 0.038(2) Uani 1 1 d .
C5 C 0.9533(6) 0.7079(10) 0.7246(12) 0.049(3) Uani 1 1 d .
H5A H 0.9068 0.7408 0.7094 0.059 Uiso 1 1 calc R
C6 C 1.0125(5) 0.7729(9) 0.6902(11) 0.043(2) Uani 1 1 d .
H6A H 1.0062 0.8487 0.6496 0.052 Uiso 1 1 calc R
C7 C 0.8927(5) 0.5190(10) 0.8216(10) 0.046(2) Uani 1 1 d .
H7A H 0.9071 0.4362 0.8256 0.055 Uiso 1 1 calc R
H7B H 0.8764 0.5412 0.9241 0.055 Uiso 1 1 calc R
C8 C 0.7713(5) 0.6055(9) 0.7317(12) 0.046(2) Uani 1 1 d .
H8A H 0.7611 0.6527 0.8171 0.056 Uiso 1 1 calc R
C9 C 0.7312(5) 0.5931(9) 0.6022(12) 0.044(2) Uani 1 1 d .
H9A H 0.6866 0.6312 0.5826 0.052 Uiso 1 1 calc R
C10 C 0.8249(4) 0.4851(9) 0.5714(9) 0.035(3) Uani 1 1 d .
C11 C 0.8789(6) 0.3988(8) 0.5128(13) 0.051(3) Uani 1 1 d .
H11A H 0.9186 0.3905 0.5872 0.076 Uiso 1 1 calc R
H11B H 0.8977 0.4266 0.4160 0.076 Uiso 1 1 calc R
H11C H 0.8554 0.3234 0.4971 0.076 Uiso 1 1 calc R
C12 C 1.1498(4) 0.8003(8) 0.6804(10) 0.0344(19) Uani 1 1 d .
H12A H 1.1792 0.7589 0.6049 0.041 Uiso 1 1 calc R
H12B H 1.1344 0.8753 0.6349 0.041 Uiso 1 1 calc R
C13 C 1.2623(4) 0.7762(8) 0.8527(10) 0.0343(19) Uani 1 1 d .
H13A H 1.2893 0.7262 0.7897 0.041 Uiso 1 1 calc R
C14 C 1.2819(4) 0.8169(8) 0.9956(10) 0.0350(19) Uani 1 1 d .
H14A H 1.3254 0.7982 1.0489 0.042 Uiso 1 1 calc R
C15 C 1.1758(4) 0.8910(7) 0.9403(9) 0.0290(17) Uani 1 1 d .
C16 C 1.1076(4) 0.9627(17) 0.9474(9) 0.052(2) Uani 1 1 d .
H16A H 1.1159 1.0301 1.0137 0.078 Uiso 1 1 calc R
H16B H 1.0687 0.9151 0.9882 0.078 Uiso 1 1 calc R
H16C H 1.0939 0.9894 0.8449 0.078 Uiso 1 1 calc R
C20 C 0.4970(5) 0.6176(9) 0.4150(12) 0.047(2) Uani 1 1 d .
H20A H 0.4613 0.5591 0.3838 0.057 Uiso 1 1 d R
H20B H 0.4787 0.6936 0.3817 0.057 Uiso 0.50 1 d PR
C21 C 0.5677(5) 0.5936(9) 0.3305(11) 0.042(2) Uani 1 1 d .
N1 N 0.8320(4) 0.5321(7) 0.7118(8) 0.043(2) Uani 1 1 d .
N2 N 0.7642(3) 0.5166(6) 0.5009(8) 0.0326(16) Uani 1 1 d .
N3 N 1.1949(4) 0.8234(6) 0.8201(8) 0.0290(15) Uani 1 1 d .
N4 N 1.2287(3) 0.8891(6) 1.0494(8) 0.0302(15) Uani 1 1 d .
O1 O 0.5855(4) 0.6629(8) 0.2282(10) 0.064(2) Uani 1 1 d .
O1W O 0.5000 0.7795(13) 0.0000 0.132(7) Uani 1 2 d S
H1WA H 0.5239 0.7355 0.0635 0.158 Uiso 0.50 1 d PR
O2 O 0.6029(3) 0.5036(6) 0.3749(8) 0.052(2) Uani 1 1 d .
O3 O 0.4481(7) 0.6981(12) 0.3272(15) 0.036(3) Uani 0.50 1 d PU
H3B H 0.4650 0.7172 0.2394 0.043 Uiso 0.50 1 d PR

loop_
_atom_site_aniso_label
_atom_site_aniso_U_11
_atom_site_aniso_U_22
_atom_site_aniso_U_33
_atom_site_aniso_U_23
_atom_site_aniso_U_13
_atom_site_aniso_U_12
Ag1 0.0316(3) 0.0363(3) 0.0300(3) -0.0069(4) -0.00516(18) -0.0054(4)
C1 0.024(4) 0.046(5) 0.026(4) -0.007(4) -0.005(3) -0.010(4)
C2 0.031(4) 0.034(5) 0.035(5) 0.000(4) 0.007(4) -0.003(4)
C3 0.047(5) 0.032(5) 0.030(5) 0.001(4) -0.003(4) 0.000(4)
C4 0.043(5) 0.046(5) 0.025(4) 0.007(4) -0.011(4) -0.022(4)
C5 0.038(5) 0.056(7) 0.053(6) 0.004(5) -0.017(5) -0.008(5)
C6 0.044(6) 0.037(5) 0.049(6) 0.020(5) -0.014(5) -0.005(5)
C7 0.032(5) 0.064(6) 0.040(5) 0.010(4) -0.014(4) -0.021(4)
C8 0.050(6) 0.040(5) 0.049(6) -0.014(5) 0.009(5) -0.003(5)
C9 0.026(4) 0.043(6) 0.062(6) -0.005(5) 0.007(4) 0.005(4)
C10 0.035(4) 0.033(7) 0.035(4) 0.009(4) -0.009(3) -0.014(4)
C11 0.055(6) 0.031(5) 0.066(7) 0.010(5) 0.002(5) 0.013(5)
C12 0.031(4) 0.035(5) 0.037(5) -0.003(4) 0.005(4) -0.004(4)
C13 0.023(4) 0.032(5) 0.049(5) -0.006(4) 0.014(4) -0.006(3)
C14 0.020(4) 0.037(5) 0.048(5) 0.000(4) -0.001(3) -0.004(3)
C15 0.024(4) 0.026(4) 0.037(5) -0.004(3) 0.004(3) -0.002(3)
C16 0.037(4) 0.074(6) 0.044(5) -0.029(9) -0.002(3) 0.010(9)
C20 0.038(5) 0.043(6) 0.061(7) 0.016(5) 0.009(5) 0.009(4)
C21 0.026(4) 0.055(6) 0.046(6) -0.017(5) 0.006(4) -0.015(4)
N1 0.036(4) 0.059(5) 0.035(4) 0.007(4) -0.007(3) -0.023(4)
N2 0.024(3) 0.038(4) 0.035(4) -0.001(3) -0.008(3) -0.011(3)
N3 0.026(3) 0.025(4) 0.036(4) -0.002(3) 0.000(3) -0.004(3)
N4 0.019(3) 0.040(4) 0.031(4) -0.001(3) 0.000(3) -0.005(3)
O1 0.065(5) 0.062(5) 0.067(5) -0.019(4) 0.027(4) -0.034(4)
O1W 0.178(18) 0.047(9) 0.168(17) 0.000 -0.043(14) 0.000
O2 0.024(3) 0.083(7) 0.049(4) -0.020(3) -0.002(2) 0.018(3)
O3 0.029(5) 0.039(5) 0.039(5) 0.005(4) 0.001(4) 0.003(4)

loop_
_atom_type_symbol
_atom_type_description
_atom_type_scat_dispersion_real
_atom_type_scat_dispersion_imag
_atom_type_scat_source
C C 0.0033 0.0016 'International Tables Vol C Tables 4.2.6.8 and 6.1.1.4'
H H 0.0000 0.0000 'International Tables Vol C Tables 4.2.6.8 and 6.1.1.4'
N N 0.0061 0.0033 'International Tables Vol C Tables 4.2.6.8 and 6.1.1.4'
O O 0.0106 0.0060 'International Tables Vol C Tables 4.2.6.8 and 6.1.1.4'
Ag Ag -0.8971 1.1015 'International Tables Vol C Tables 4.2.6.8 and 6.1.1.4'

loop_
_geom_angle_atom_site_label_1
_geom_angle_atom_site_label_2
_geom_angle_atom_site_label_3
_geom_angle
_geom_angle_site_symmetry_1
_geom_angle_site_symmetry_3
_geom_angle_publ_flag
N4 Ag1 N2 153.8(2) 3_444 . y
N4 Ag1 O2 119.1(2) 3_444 . y
N2 Ag1 O2 86.7(2) . . y
C2 C1 C6 116.0(8) . . ?
C2 C1 C12 122.5(8) . . ?
C6 C1 C12 121.6(9) . . ?
C3 C2 C1 124.5(8) . . ?
C3 C2 H2A 117.8 . . ?
C1 C2 H2A 117.8 . . ?
C2 C3 C4 118.5(8) . . ?
C2 C3 H3A 120.8 . . ?
C4 C3 H3A 120.8 . . ?
C5 C4 C3 117.9(8) . . ?
C5 C4 C7 122.7(9) . . ?
C3 C4 C7 119.5(8) . . ?
C6 C5 C4 122.2(10) . . ?
C6 C5 H5A 118.9 . . ?
C4 C5 H5A 118.9 . . ?
C5 C6 C1 121.0(9) . . ?
C5 C6 H6A 119.5 . . ?
C1 C6 H6A 119.5 . . ?
N1 C7 C4 113.5(7) . . ?
N1 C7 H7A 108.9 . . ?
C4 C7 H7A 108.9 . . ?
N1 C7 H7B 108.9 . . ?
C4 C7 H7B 108.9 . . ?
H7A C7 H7B 107.7 . . ?
C9 C8 N1 104.9(8) . . ?
C9 C8 H8A 127.6 . . ?
N1 C8 H8A 127.6 . . ?
C8 C9 N2 111.1(8) . . ?
C8 C9 H9A 124.4 . . ?
N2 C9 H9A 124.4 . . ?
N2 C10 N1 112.5(8) . . ?
N2 C10 C11 125.8(8) . . ?
N1 C10 C11 121.4(8) . . ?
C10 C11 H11A 109.5 . . ?
C10 C11 H11B 109.5 . . ?
H11A C11 H11B 109.5 . . ?
C10 C11 H11C 109.5 . . ?
H11A C11 H11C 109.5 . . ?
H11B C11 H11C 109.5 . . ?
N3 C12 C1 112.1(7) . . ?
N3 C12 H12A 109.2 . . ?
C1 C12 H12A 109.2 . . ?
N3 C12 H12B 109.2 . . ?
C1 C12 H12B 109.2 . . ?
H12A C12 H12B 107.9 . . ?
C14 C13 N3 105.8(7) . . ?
C14 C13 H13A 127.1 . . ?
N3 C13 H13A 127.1 . . ?
N4 C14 C13 109.8(7) . . ?
N4 C14 H14A 125.1 . . ?
C13 C14 H14A 125.1 . . ?
N4 C15 N3 109.9(7) . . ?
N4 C15 C16 125.0(7) . . ?
N3 C15 C16 125.0(7) . . ?
C15 C16 H16A 109.5 . . ?
C15 C16 H16B 109.5 . . ?
H16A C16 H16B 109.5 . . ?
C15 C16 H16C 109.5 . . ?
H16A C16 H16C 109.5 . . ?
H16B C16 H16C 109.5 . . ?
C20 C20 O3 123.0(9) 2_656 . ?
C20 C20 C21 115.7(10) 2_656 . ?
O3 C20 C21 112.0(9) . . ?
C20 C20 H20A 108.3 2_656 . ?
O3 C20 H20A 83.2 . . ?
C21 C20 H20A 108.6 . . ?
C20 C20 H20B 108.4 2_656 . ?
C21 C20 H20B 108.0 . . ?
H20A C20 H20B 107.5 . . ?
O1 C21 O2 126.3(9) . . ?
O1 C21 C20 118.1(10) . . ?
O2 C21 C20 115.5(9) . . ?
C10 N1 C8 106.7(7) . . ?
C10 N1 C7 128.0(9) . . ?
C8 N1 C7 125.2(8) . . ?
C10 N2 C9 104.7(8) . . ?
C10 N2 Ag1 129.4(6) . . ?
C9 N2 Ag1 125.9(6) . . ?
C15 N3 C13 108.2(7) . . ?
C15 N3 C12 125.9(7) . . ?
C13 N3 C12 125.9(7) . . ?
C15 N4 C14 106.3(7) . . ?
C15 N4 Ag1 125.1(5) . 3_556 ?
C14 N4 Ag1 127.9(5) . 3_556 ?
C21 O2 Ag1 120.4(6) . . ?
C20 O3 H3B 112.7 . . ?
H20B O3 H3B 107.8 . . ?

loop_
_geom_bond_atom_site_label_1
_geom_bond_atom_site_label_2
_geom_bond_distance
_geom_bond_site_symmetry_2
_geom_bond_publ_flag
Ag1 N4 2.134(7) 3_444 y
Ag1 N2 2.158(7) . y
Ag1 O2 2.363(6) . y
C1 C2 1.370(13) . ?
C1 C6 1.401(13) . ?
C1 C12 1.487(11) . ?
C2 C3 1.361(12) . ?
C2 H2A 0.9300 . ?
C3 C4 1.395(13) . ?
C3 H3A 0.9300 . ?
C4 C5 1.390(14) . ?
C4 C7 1.512(11) . ?
C5 C6 1.341(13) . ?
C5 H5A 0.9300 . ?
C6 H6A 0.9300 . ?
C7 N1 1.445(10) . ?
C7 H7A 0.9700 . ?
C7 H7B 0.9700 . ?
C8 C9 1.326(13) . ?
C8 N1 1.394(13) . ?
C8 H8A 0.9300 . ?
C9 N2 1.373(12) . ?
C9 H9A 0.9300 . ?
C10 N2 1.298(10) . ?
C10 N1 1.323(11) . ?
C10 C11 1.479(13) . ?
C11 H11A 0.9600 . ?
C11 H11B 0.9600 . ?
C11 H11C 0.9600 . ?
C12 N3 1.464(11) . ?
C12 H12A 0.9700 . ?
C12 H12B 0.9700 . ?
C13 C14 1.354(12) . ?
C13 N3 1.360(10) . ?
C13 H13A 0.9300 . ?
C14 N4 1.354(10) . ?
C14 H14A 0.9300 . ?
C15 N4 1.329(10) . ?
C15 N3 1.337(10) . ?
C15 C16 1.484(13) . ?
C16 H16A 0.9600 . ?
C16 H16B 0.9600 . ?
C16 H16C 0.9600 . ?
C20 C20 1.47(2) 2_656 ?
C20 O3 1.468(15) . ?
C20 C21 1.515(13) . ?
C20 H20A 0.9600 . ?
C20 H20B 0.9600 . ?
C21 O1 1.226(13) . ?
C21 O2 1.255(12) . ?
N4 Ag1 2.134(7) 3_556 ?
O1W H1WA 0.8500 . ?
O3 H20B 0.7210 . ?
O3 H3B 0.8500 . ?
